data_4073523
loop_
_publ_author_name
'Chernyshova, Eleonora S.'
'Goddard, Richard'
'P\"orschke, Klaus-Richard'

_publ_section_title
;
 cis,cis,cis-1,5,9-Cyclododecatriene&#x2212;Metal Complexes
;
_journal_issue 20
_journal_name_full Organometallics
_journal_page_first 4872
_journal_paper_doi 10.1021/om7004172
_journal_volume 26
_journal_year 2007
_chemical_absolute_configuration ad
_chemical_compound_source dichloromethane/diethylether/ethanol
_chemical_formula_moiety 'C13 H22 Cu O 1+, B F4 1-'
_chemical_formula_sum 'C13 H22 B Cu F4 O'
_chemical_formula_weight 344.66
_chemical_name_systematic
; 
 cis-cis-cis-cyclododeca-1,5,9-triene-methanol-copper(i) tetrafluoroborate
;
_chemical_temperature_decomposition 503
_space_group_IT_number 9
_symmetry_cell_setting monoclinic
_symmetry_Int_Tables_number 9
_symmetry_space_group_name_Hall 'C -2yc'
_symmetry_space_group_name_H-M 'C 1 c 1'
_atom_sites_solution_hydrogens mixed
_atom_sites_solution_primary direct
_atom_sites_solution_secondary difmap
_audit_block_code CHS-CC-171-01
_audit_creation_date 2007-01-26
_cell_angle_alpha 90.0
_cell_angle_beta 95.568(2)
_cell_angle_gamma 90.0
_cell_formula_units_Z 4
_cell_length_a 9.7840(5)
_cell_length_b 10.9423(6)
_cell_length_c 13.7195(7)
_cell_measurement_reflns_used 58988
_cell_measurement_temperature 100
_cell_measurement_theta_max 31.51
_cell_measurement_theta_min 1.0
_cell_volume 1461.87(13)
_computing_cell_refinement 'Denzo / Scalepack (Otwinowski 1997)'
_computing_data_collection 'Collect software (Nonius, 1998)'
_computing_data_reduction 'Denzo / Scalepack (Otwinowski 1997)'
_computing_molecular_graphics 'DIAMOND (Crystal Impact GbR, 2005)'
_computing_structure_refinement 'SHELXL-97 (Sheldrick, 1997)'
_computing_structure_solution 'SHELXS-97 (Sheldrick, 1990)'
_diffrn_ambient_temperature 100
_diffrn_measured_fraction_theta_full 0.998
_diffrn_measured_fraction_theta_max 0.998
_diffrn_measurement_device_type 'Nonius KappaCCD'
_diffrn_measurement_method 'CCD \w-scan'
_diffrn_radiation_monochromator graphite
_diffrn_radiation_source '0.3 mm focus rotating anode'
_diffrn_radiation_type MoK\a
_diffrn_radiation_wavelength 0.71073
_diffrn_reflns_av_R_equivalents 0.0376
_diffrn_reflns_av_sigmaI/netI 0.0452
_diffrn_reflns_limit_h_max 14
_diffrn_reflns_limit_h_min -14
_diffrn_reflns_limit_k_max 16
_diffrn_reflns_limit_k_min -16
_diffrn_reflns_limit_l_max 20
_diffrn_reflns_limit_l_min -20
_diffrn_reflns_number 18575
_diffrn_reflns_theta_full 31.55
_diffrn_reflns_theta_max 31.55
_diffrn_reflns_theta_min 2.98
_diffrn_standards_decay_% 0.0
_diffrn_standards_number 0
_exptl_absorpt_coefficient_mu 1.529
_exptl_absorpt_correction_T_max 0.7456
_exptl_absorpt_correction_T_min 0.4340
_exptl_absorpt_correction_type multi-scan
_exptl_absorpt_process_details 'SADABS, Bruker AXS (2004)'
_exptl_crystal_colour colourless
_exptl_crystal_density_diffrn 1.566
_exptl_crystal_density_meas ?
_exptl_crystal_density_method none
_exptl_crystal_description prism
_exptl_crystal_F_000 712
_exptl_crystal_size_max 0.14
_exptl_crystal_size_mid 0.10
_exptl_crystal_size_min 0.06
_refine_diff_density_max 0.247
_refine_diff_density_min -0.352
_refine_diff_density_rms 0.055
_refine_ls_abs_structure_details 'Flack, H. D. (1983). Acta Cryst. A39, 876-881'
_refine_ls_abs_structure_Flack 0.017(7)
_refine_ls_extinction_method none
_refine_ls_goodness_of_fit_ref 1.059
_refine_ls_hydrogen_treatment mixed
_refine_ls_matrix_type full
_refine_ls_number_parameters 197
_refine_ls_number_reflns 4810
_refine_ls_number_restraints 2
_refine_ls_restrained_S_all 1.059
_refine_ls_R_factor_all 0.0347
_refine_ls_R_factor_gt 0.0272
_refine_ls_shift/su_max 0.001
_refine_ls_shift/su_mean 0.000
_refine_ls_structure_factor_coef Fsqd
_refine_ls_weighting_details 'calc w=1/[\s^2^(Fo^2^)+(0.0210P)^2^+0.2043P] where P=(Fo^2^+2Fc^2^)/3'
_refine_ls_weighting_scheme calc
_refine_ls_wR_factor_gt 0.0595
_refine_ls_wR_factor_ref 0.0620
_reflns_number_gt 4248
_reflns_number_total 4810
_reflns_threshold_expression I>2\s(I)
_cod_data_source_file om7004172-file001.cif
_cod_data_source_block 6b
_cod_depositor_comments
;
The following automatic conversions were performed:

'_chemical_melting_point' tag was changed to
'_chemical_temperature_decomposition' since the value had been 'dec
503'. The value 'dec 503' was changed to '503'.

Automatic conversion script
Id: cif_fix_values 1715 2011-07-08 13:25:40Z adriana 

The following automatic conversions were performed:

'_exptl_crystal_density_meas' value 'none' was changed to '?' - the
value is perceived as not measured.

Automatic conversion script
Id: cif_fix_values 3008 2015-01-20 13:52:24Z robertas 
;
_cod_database_code 4073523

loop_
_symmetry_equiv_pos_as_xyz
'x, y, z'
'x, -y, z+1/2'
'x+1/2, y+1/2, z'
'x+1/2, -y+1/2, z+1/2'

loop_
_atom_site_label
_atom_site_type_symbol
_atom_site_fract_x
_atom_site_fract_y
_atom_site_fract_z
_atom_site_U_iso_or_equiv
_atom_site_adp_type
_atom_site_occupancy
_atom_site_symmetry_multiplicity
_atom_site_calc_flag
_atom_site_refinement_flags
C1 C 0.80035(17) 0.99644(15) 0.59364(13) 0.0228(3) Uani 1 1 d .
H1 H 0.7293 1.0591 0.5809 0.027 Uiso 1 1 calc R
C2 C 0.76808(19) 0.88489(15) 0.55407(13) 0.0236(3) Uani 1 1 d .
H2 H 0.6758 0.8796 0.5194 0.028 Uiso 1 1 calc R
C3 C 0.86869(19) 0.78898(16) 0.52331(13) 0.0255(3) Uani 1 1 d .
H3A H 0.9412 0.8297 0.4924 0.031 Uiso 1 1 calc R
H3B H 0.8209 0.7353 0.4751 0.031 Uiso 1 1 calc R
C4 C 0.93385(18) 0.71108(15) 0.60949(13) 0.0239(3) Uani 1 1 d .
H4A H 0.9643 0.6335 0.5850 0.029 Uiso 1 1 calc R
H4B H 1.0132 0.7532 0.6413 0.029 Uiso 1 1 calc R
C5 C 0.83072(18) 0.68879(14) 0.68240(13) 0.0225(3) Uani 1 1 d .
H5 H 0.7540 0.6352 0.6595 0.027 Uiso 1 1 calc R
C6 C 0.85565(18) 0.69888(15) 0.78123(14) 0.0242(3) Uani 1 1 d .
H6 H 0.7921 0.6533 0.8186 0.029 Uiso 1 1 calc R
C7 C 0.9948(2) 0.72777(17) 0.83748(15) 0.0286(4) Uani 1 1 d .
H7A H 1.0656 0.6822 0.8084 0.034 Uiso 1 1 calc R
H7B H 0.9937 0.7001 0.9046 0.034 Uiso 1 1 calc R
C8 C 1.03205(19) 0.86382(16) 0.83818(15) 0.0261(4) Uani 1 1 d .
H8A H 1.0998 0.8810 0.8929 0.031 Uiso 1 1 calc R
H8B H 1.0715 0.8847 0.7782 0.031 Uiso 1 1 calc R
C9 C 0.90517(18) 0.93944(16) 0.84697(13) 0.0246(3) Uani 1 1 d .
H9 H 0.8652 0.9309 0.9094 0.030 Uiso 1 1 calc R
C10 C 0.86772(18) 1.04213(15) 0.79587(13) 0.0254(4) Uani 1 1 d .
H10 H 0.8023 1.0940 0.8264 0.030 Uiso 1 1 calc R
C11 C 0.9488(2) 1.10789(15) 0.72177(16) 0.0300(4) Uani 1 1 d .
H11A H 1.0440 1.1138 0.7485 0.036 Uiso 1 1 calc R
H11B H 0.9135 1.1904 0.7127 0.036 Uiso 1 1 calc R
C12 C 0.94270(18) 1.04469(15) 0.62129(14) 0.0256(3) Uani 1 1 d .
H12A H 0.9670 1.1025 0.5723 0.031 Uiso 1 1 calc R
H12B H 1.0082 0.9779 0.6239 0.031 Uiso 1 1 calc R
C13 C 0.5132(2) 0.89839(19) 0.84141(16) 0.0284(4) Uani 1 1 d .
Cu1 Cu 0.773380(14) 0.875697(15) 0.718240(14) 0.01972(5) Uani 1 1 d .
B1 B 0.7881(2) 0.62406(17) 0.05689(15) 0.0226(4) Uani 1 1 d .
F1 F 0.74748(13) 0.62298(10) 0.15195(10) 0.0355(3) Uani 1 1 d .
F2 F 0.74291(13) 0.72951(10) 0.00848(9) 0.0356(3) Uani 1 1 d .
F3 F 0.73717(14) 0.52212(11) 0.00639(10) 0.0426(3) Uani 1 1 d .
F4 F 0.93252(13) 0.62081(10) 0.06580(10) 0.0360(3) Uani 1 1 d .
O1 O 0.56734(14) 0.91732(12) 0.74913(10) 0.0245(2) Uani 1 1 d .
H H 0.507(3) 0.898(2) 0.704(3) 0.053(9) Uiso 1 1 d .
H13A H 0.528(3) 0.818(2) 0.866(2) 0.042(7) Uiso 1 1 d .
H13B H 0.421(3) 0.929(2) 0.8369(19) 0.040(6) Uiso 1 1 d .
H13C H 0.568(3) 0.931(3) 0.881(2) 0.057(9) Uiso 1 1 d .

loop_
_atom_site_aniso_label
_atom_site_aniso_U_11
_atom_site_aniso_U_22
_atom_site_aniso_U_33
_atom_site_aniso_U_23
_atom_site_aniso_U_13
_atom_site_aniso_U_12
C1 0.0219(8) 0.0264(8) 0.0203(8) 0.0060(6) 0.0028(6) 0.0021(6)
C2 0.0221(8) 0.0315(8) 0.0170(8) 0.0045(6) 0.0008(6) -0.0006(6)
C3 0.0275(9) 0.0292(8) 0.0203(8) -0.0040(6) 0.0041(7) -0.0026(7)
C4 0.0249(8) 0.0222(7) 0.0249(9) -0.0025(6) 0.0050(7) -0.0004(6)
C5 0.0244(8) 0.0174(7) 0.0263(9) -0.0004(6) 0.0058(6) -0.0009(6)
C6 0.0264(8) 0.0193(7) 0.0273(9) 0.0043(6) 0.0045(7) 0.0022(6)
C7 0.0256(9) 0.0331(9) 0.0264(9) 0.0046(7) -0.0008(7) 0.0060(7)
C8 0.0203(8) 0.0336(9) 0.0236(9) -0.0033(7) -0.0015(7) 0.0034(7)
C9 0.0229(8) 0.0324(9) 0.0183(8) -0.0067(7) 0.0001(6) -0.0003(7)
C10 0.0234(8) 0.0255(8) 0.0265(9) -0.0108(7) -0.0007(7) -0.0008(6)
C11 0.0287(9) 0.0251(8) 0.0358(11) -0.0028(7) 0.0012(8) -0.0049(7)
C12 0.0229(8) 0.0251(8) 0.0290(9) 0.0034(7) 0.0041(7) -0.0011(6)
C13 0.0284(10) 0.0329(10) 0.0249(9) 0.0016(7) 0.0074(7) -0.0002(7)
Cu1 0.01901(8) 0.02232(8) 0.01782(8) -0.00094(11) 0.00171(6) -0.00007(10)
B1 0.0197(8) 0.0257(8) 0.0223(9) -0.0024(7) 0.0015(7) -0.0026(7)
F1 0.0338(6) 0.0472(7) 0.0266(6) 0.0017(5) 0.0084(5) -0.0040(5)
F2 0.0396(6) 0.0310(6) 0.0356(7) 0.0071(5) 0.0007(5) 0.0081(5)
F3 0.0495(8) 0.0339(6) 0.0423(8) -0.0086(5) -0.0060(6) -0.0102(5)
F4 0.0198(5) 0.0569(8) 0.0309(7) 0.0058(5) 0.0010(5) -0.0006(5)
O1 0.0195(6) 0.0319(6) 0.0222(7) 0.0011(5) 0.0020(5) 0.0005(5)

loop_
_atom_type_symbol
_atom_type_description
_atom_type_scat_dispersion_real
_atom_type_scat_dispersion_imag
_atom_type_scat_source
C C 0.0033 0.0016 'International Tables Vol C Tables 4.2.6.8 and 6.1.1.4'
H H 0.0000 0.0000 'International Tables Vol C Tables 4.2.6.8 and 6.1.1.4'
Cu Cu 0.3201 1.2651 'International Tables Vol C Tables 4.2.6.8 and 6.1.1.4'
B B 0.0013 0.0007 'International Tables Vol C Tables 4.2.6.8 and 6.1.1.4'
F F 0.0171 0.0103 'International Tables Vol C Tables 4.2.6.8 and 6.1.1.4'
O O 0.0106 0.0060 'International Tables Vol C Tables 4.2.6.8 and 6.1.1.4'

loop_
_geom_angle_atom_site_label_1
_geom_angle_atom_site_label_2
_geom_angle_atom_site_label_3
_geom_angle
_geom_angle_publ_flag
C2 C1 C12 126.10(16) y
C2 C1 Cu1 74.34(10) y
C12 C1 Cu1 101.14(11) y
C1 C2 C3 126.61(17) y
C1 C2 Cu1 70.05(10) y
C3 C2 Cu1 107.05(11) y
C2 C3 C4 113.41(15) y
C5 C4 C3 110.13(14) y
C6 C5 C4 125.59(17) y
C6 C5 Cu1 74.04(10) y
C4 C5 Cu1 101.56(10) y
C5 C6 C7 125.77(17) y
C5 C6 Cu1 70.23(9) y
C7 C6 Cu1 106.56(11) y
C6 C7 C8 113.78(15) y
C9 C8 C7 109.67(16) y
C10 C9 C8 126.68(17) y
C10 C9 Cu1 74.89(10) y
C8 C9 Cu1 100.67(11) y
C9 C10 C11 127.03(17) y
C9 C10 Cu1 69.73(10) y
C11 C10 Cu1 106.28(11) y
C10 C11 C12 114.01(14) y
C1 C12 C11 109.78(15) y
O1 Cu1 C5 120.54(6) y
O1 Cu1 C1 102.23(6) y
C5 Cu1 C1 109.54(7) y
O1 Cu1 C9 105.24(6) y
C5 Cu1 C9 109.51(7) y
C1 Cu1 C9 109.22(7) y
O1 Cu1 C6 114.61(6) y
C5 Cu1 C6 35.73(7) y
C1 Cu1 C6 139.03(7) y
C9 Cu1 C6 78.63(7) y
O1 Cu1 C2 104.89(6) y
C5 Cu1 C2 78.37(6) y
C1 Cu1 C2 35.61(6) y
C9 Cu1 C2 138.18(7) y
C6 Cu1 C2 113.44(7) y
O1 Cu1 C10 94.84(6) y
C5 Cu1 C10 139.15(7) y
C1 Cu1 C10 78.91(7) y
C9 Cu1 C10 35.38(7) y
C6 Cu1 C10 113.55(7) y
C2 Cu1 C10 113.84(7) y
F3 B1 F2 110.50(17) y
F3 B1 F1 109.83(15) y
F2 B1 F1 110.37(15) y
F3 B1 F4 109.50(16) y
F2 B1 F4 109.56(15) y
F1 B1 F4 107.01(16) y
C13 O1 Cu1 125.27(12) y

loop_
_geom_bond_atom_site_label_1
_geom_bond_atom_site_label_2
_geom_bond_distance
_geom_bond_publ_flag
C1 C2 1.361(2) y
C1 C12 1.503(2) y
C1 Cu1 2.1966(17) y
C2 C3 1.526(2) y
C2 Cu1 2.2501(18) y
C3 C4 1.544(3) y
C4 C5 1.508(2) y
C5 C6 1.359(3) y
C5 Cu1 2.1893(16) y
C6 C7 1.531(3) y
C6 Cu1 2.2368(16) y
C7 C8 1.533(3) y
C8 C9 1.506(3) y
C9 C10 1.356(3) y
C9 Cu1 2.1968(17) y
C10 C11 1.529(3) y
C10 Cu1 2.2610(16) y
C11 C12 1.538(3) y
C13 O1 1.434(2) y
Cu1 O1 2.1486(14) y
B1 F3 1.381(2) y
B1 F2 1.382(2) y
B1 F1 1.400(2) y
B1 F4 1.407(2) y
